data_7101785
loop_
_publ_author_name
'le Roex, Tanya'
'Nassimbeni, Luigi R'
'Weber, Edwin'

_publ_section_title
;
 Clathrates with mixed guests.
;
_journal_issue 11
_journal_name_full 'Chemical communications (Cambridge, England)'
_journal_page_first 1124
_journal_page_last 1126
_journal_paper_doi 10.1039/b618782j
_journal_year 2007
_chemical_formula_moiety 'C38 H26 O2. 2(C4 H8 O)'
_chemical_formula_sum 'C46 H42 O4'
_chemical_formula_weight 658.80
_chemical_name_common
;9,9'(Biphenyl-4,4'-diyl)difluoren-9-ol.2(tetrahydrofuran)
clathrate
;
_chemical_name_systematic
;
9,9'(Biphenyl-4,4'-diyl)difluoren-9-ol.2(tetrahydrofuran) clathrate
;
_space_group_IT_number 14
_symmetry_cell_setting monoclinic
_symmetry_space_group_name_Hall '-P 2ybc'
_symmetry_space_group_name_H-M 'P 1 21/c 1'
_atom_sites_solution_hydrogens geom
_atom_sites_solution_primary direct
_atom_sites_solution_secondary difmap
_audit_creation_method SHELXL-97
_cell_angle_alpha 90.00
_cell_angle_beta 103.2190(10)
_cell_angle_gamma 90.00
_cell_formula_units_Z 4
_cell_length_a 15.8094(5)
_cell_length_b 14.9432(4)
_cell_length_c 15.5776(4)
_cell_measurement_reflns_used 24049
_cell_measurement_temperature 113(2)
_cell_measurement_theta_max 27.10
_cell_measurement_theta_min 1.02
_cell_volume 3582.59(17)
_computing_cell_refinement 'Collect (Nonius, 2000)'
_computing_data_collection 'Collect (Nonius, 2000)'
_computing_data_reduction 'Collect (Nonius, 2000)'
_computing_molecular_graphics 'XSEED, a graphical interface to SHELX (1999)'
_computing_publication_material 'SHELXL-97 (Sheldrick, 1997)'
_computing_structure_refinement 'SHELXL-97 (Sheldrick, 1997)'
_computing_structure_solution 'SHELXS-97 (Sheldrick, 1990)'
_diffrn_ambient_temperature 173(2)
_diffrn_measured_fraction_theta_full 0.967
_diffrn_measured_fraction_theta_max 0.967
_diffrn_measurement_device_type 'Nonius Kappa CCD'
_diffrn_measurement_method 'combination of phi and omega'
_diffrn_radiation_monochromator graphite
_diffrn_radiation_source 'fine-focus sealed tube'
_diffrn_radiation_type MoK\a
_diffrn_radiation_wavelength 0.71073
_diffrn_reflns_av_R_equivalents 0.0686
_diffrn_reflns_av_sigmaI/netI 0.1123
_diffrn_reflns_limit_h_max 18
_diffrn_reflns_limit_h_min -20
_diffrn_reflns_limit_k_max 19
_diffrn_reflns_limit_k_min -17
_diffrn_reflns_limit_l_max 19
_diffrn_reflns_limit_l_min -19
_diffrn_reflns_number 20794
_diffrn_reflns_theta_full 27.09
_diffrn_reflns_theta_max 27.09
_diffrn_reflns_theta_min 2.14
_exptl_absorpt_coefficient_mu 0.077
_exptl_absorpt_correction_type none
_exptl_crystal_colour colourless
_exptl_crystal_density_diffrn 1.221
_exptl_crystal_density_meas ?
_exptl_crystal_density_method .
_exptl_crystal_description 'clear rectangular blocks'
_exptl_crystal_F_000 1400
_exptl_crystal_size_max 0.33
_exptl_crystal_size_mid 0.25
_exptl_crystal_size_min 0.18
_refine_diff_density_max 0.339
_refine_diff_density_min -0.303
_refine_diff_density_rms 0.049
_refine_ls_extinction_method none
_refine_ls_goodness_of_fit_ref 0.938
_refine_ls_hydrogen_treatment mixed
_refine_ls_matrix_type full
_refine_ls_number_parameters 459
_refine_ls_number_reflns 7625
_refine_ls_number_restraints 0
_refine_ls_restrained_S_all 0.938
_refine_ls_R_factor_all 0.1244
_refine_ls_R_factor_gt 0.0495
_refine_ls_shift/su_max 0.000
_refine_ls_shift/su_mean 0.000
_refine_ls_structure_factor_coef Fsqd
_refine_ls_weighting_details 'calc w=1/[\s^2^(Fo^2^)+(0.0600P)^2^+0.0000P] where P=(Fo^2^+2Fc^2^)/3'
_refine_ls_weighting_scheme calc
_refine_ls_wR_factor_gt 0.1047
_refine_ls_wR_factor_ref 0.1264
_reflns_number_gt 4148
_reflns_number_total 7625
_reflns_threshold_expression >2sigma(I)
_cod_data_source_file b618782j.txt
_cod_data_source_block H1.2THF
_cod_original_sg_symbol_H-M P21/c
_cod_database_code 7101785

loop_
_symmetry_equiv_pos_as_xyz
'x, y, z'
'-x, y+1/2, -z+1/2'
'-x, -y, -z'
'x, -y-1/2, z-1/2'

loop_
_atom_site_label
_atom_site_type_symbol
_atom_site_fract_x
_atom_site_fract_y
_atom_site_fract_z
_atom_site_U_iso_or_equiv
_atom_site_adp_type
_atom_site_occupancy
_atom_site_symmetry_multiplicity
_atom_site_calc_flag
_atom_site_refinement_flags
C1 C 0.55921(13) -0.31474(13) 0.11849(13) 0.0276(5) Uani 1 1 d .
H1 H 0.5373 -0.2926 0.0605 0.033 Uiso 1 1 calc R
C2 C 0.56573(14) -0.40647(13) 0.13472(14) 0.0356(5) Uani 1 1 d .
H2 H 0.5482 -0.4473 0.0872 0.043 Uiso 1 1 calc R
C3 C 0.59740(15) -0.43897(14) 0.21921(14) 0.0388(6) Uani 1 1 d .
H3 H 0.6010 -0.5018 0.2289 0.047 Uiso 1 1 calc R
C4 C 0.62394(14) -0.38129(13) 0.28977(14) 0.0327(5) Uani 1 1 d .
H4 H 0.6459 -0.4038 0.3476 0.039 Uiso 1 1 calc R
C5 C 0.67143(12) -0.20982(14) 0.42569(12) 0.0293(5) Uani 1 1 d .
H5 H 0.6849 -0.2632 0.4591 0.035 Uiso 1 1 calc R
C6 C 0.68405(13) -0.12675(15) 0.46638(13) 0.0363(5) Uani 1 1 d .
H6 H 0.7074 -0.1233 0.5282 0.044 Uiso 1 1 calc R
C7 C 0.66306(14) -0.04853(15) 0.41817(14) 0.0381(6) Uani 1 1 d .
H7 H 0.6715 0.0077 0.4474 0.046 Uiso 1 1 calc R
C8 C 0.62965(13) -0.05160(13) 0.32728(13) 0.0317(5) Uani 1 1 d .
H8 H 0.6153 0.0019 0.2943 0.038 Uiso 1 1 calc R
O9 O 0.49225(8) -0.12452(8) 0.16129(9) 0.0250(3) Uani 1 1 d .
C9 C 0.58044(11) -0.15456(11) 0.18881(12) 0.0198(4) Uani 1 1 d .
H9 H 0.4611(17) -0.1504(16) 0.1999(17) 0.067(8) Uiso 1 1 d .
C10 C 0.63183(11) -0.11010(11) 0.12906(11) 0.0175(4) Uani 1 1 d .
C11 C 0.59467(12) -0.04570(12) 0.06868(12) 0.0241(4) Uani 1 1 d .
H11 H 0.5350 -0.0312 0.0622 0.029 Uiso 1 1 calc R
C12 C 0.64271(12) -0.00153(12) 0.01709(12) 0.0228(4) Uani 1 1 d .
H12 H 0.6152 0.0423 -0.0241 0.027 Uiso 1 1 calc R
C13 C 0.73028(11) -0.02042(11) 0.02478(11) 0.0160(4) Uani 1 1 d .
C14 C 0.76733(12) -0.08773(11) 0.08442(11) 0.0207(4) Uani 1 1 d .
H14 H 0.8264 -0.1039 0.0897 0.025 Uiso 1 1 calc R
C15 C 0.71889(12) -0.13110(12) 0.13593(12) 0.0222(4) Uani 1 1 d .
H15 H 0.7456 -0.1758 0.1765 0.027 Uiso 1 1 calc R
C16 C 0.78233(11) 0.02983(11) -0.02766(11) 0.0161(4) Uani 1 1 d .
C17 C 0.74245(12) 0.07349(11) -0.10594(11) 0.0199(4) Uani 1 1 d .
H17 H 0.6810 0.0721 -0.1253 0.024 Uiso 1 1 calc R
C18 C 0.79097(12) 0.11864(11) -0.15571(12) 0.0211(4) Uani 1 1 d .
H18 H 0.7622 0.1471 -0.2089 0.025 Uiso 1 1 calc R
C19 C 0.88097(11) 0.12315(11) -0.12933(11) 0.0179(4) Uani 1 1 d .
C20 C 0.92092(12) 0.08267(11) -0.05036(11) 0.0186(4) Uani 1 1 d .
H20 H 0.9822 0.0866 -0.0300 0.022 Uiso 1 1 calc R
C21 C 0.87272(11) 0.03638(11) -0.00056(11) 0.0176(4) Uani 1 1 d .
H21 H 0.9018 0.0086 0.0529 0.021 Uiso 1 1 calc R
O22 O 1.02157(8) 0.14332(8) -0.15819(9) 0.0261(3) Uani 1 1 d .
C22 C 0.93318(11) 0.17153(11) -0.18649(12) 0.0200(4) Uani 1 1 d .
H22 H 1.0532(16) 0.1713(15) -0.1950(17) 0.062(8) Uiso 1 1 d .
C23 C 0.94994(13) 0.32927(12) -0.11029(13) 0.0276(5) Uani 1 1 d .
H23 H 0.9775 0.3057 -0.0542 0.033 Uiso 1 1 calc R
C24 C 0.93563(14) 0.42065(13) -0.12171(14) 0.0338(5) Uani 1 1 d .
H24 H 0.9546 0.4599 -0.0732 0.041 Uiso 1 1 calc R
C25 C 0.89409(14) 0.45524(13) -0.20275(14) 0.0343(5) Uani 1 1 d .
H25 H 0.8841 0.5178 -0.2091 0.041 Uiso 1 1 calc R
C26 C 0.86687(13) 0.39929(12) -0.27490(13) 0.0278(5) Uani 1 1 d .
H26 H 0.8379 0.4230 -0.3304 0.033 Uiso 1 1 calc R
C27 C 0.82730(12) 0.23294(13) -0.41802(12) 0.0271(5) Uani 1 1 d .
H27 H 0.8068 0.2867 -0.4482 0.033 Uiso 1 1 calc R
C28 C 0.82007(13) 0.15156(13) -0.46266(13) 0.0327(5) Uani 1 1 d .
H28 H 0.7935 0.1497 -0.5238 0.039 Uiso 1 1 calc R
C29 C 0.85120(14) 0.07331(13) -0.41891(13) 0.0325(5) Uani 1 1 d .
H29 H 0.8463 0.0186 -0.4507 0.039 Uiso 1 1 calc R
C30 C 0.88936(13) 0.07381(12) -0.32948(13) 0.0279(5) Uani 1 1 d .
H30 H 0.9105 0.0200 -0.2997 0.033 Uiso 1 1 calc R
C1A C 0.58534(11) -0.25678(12) 0.18864(12) 0.0204(4) Uani 1 1 d .
C4A C 0.61769(12) -0.28960(12) 0.27397(12) 0.0216(4) Uani 1 1 d .
C5A C 0.63858(11) -0.21313(12) 0.33489(12) 0.0212(4) Uani 1 1 d .
C8A C 0.61787(12) -0.13403(12) 0.28615(12) 0.0211(4) Uani 1 1 d .
C23A C 0.92354(11) 0.27344(11) -0.18158(12) 0.0194(4) Uani 1 1 d .
C26A C 0.88279(11) 0.30799(12) -0.26444(12) 0.0204(4) Uani 1 1 d .
C27A C 0.86525(11) 0.23368(11) -0.32827(12) 0.0198(4) Uani 1 1 d .
C30A C 0.89609(11) 0.15429(11) -0.28448(11) 0.0191(4) Uani 1 1 d .
O1G O 0.39796(8) -0.19710(8) 0.27014(8) 0.0293(3) Uani 1 1 d .
C1G C 0.41526(14) -0.18912(13) 0.36490(13) 0.0341(5) Uani 1 1 d .
H1GA H 0.3673 -0.1570 0.3829 0.041 Uiso 1 1 calc R
H1GB H 0.4701 -0.1560 0.3875 0.041 Uiso 1 1 calc R
C2G C 0.42254(16) -0.28348(14) 0.40003(15) 0.0422(6) Uani 1 1 d .
H2GA H 0.4830 -0.3057 0.4102 0.051 Uiso 1 1 calc R
H2GB H 0.4026 -0.2876 0.4557 0.051 Uiso 1 1 calc R
C3G C 0.36403(18) -0.33391(15) 0.32800(15) 0.0508(7) Uani 1 1 d .
H3GA H 0.3032 -0.3314 0.3345 0.061 Uiso 1 1 calc R
H3GB H 0.3821 -0.3973 0.3281 0.061 Uiso 1 1 calc R
C4G C 0.37282(14) -0.28820(13) 0.24525(14) 0.0326(5) Uani 1 1 d .
H4GA H 0.4177 -0.3180 0.2202 0.039 Uiso 1 1 calc R
H4GB H 0.3170 -0.2894 0.2008 0.039 Uiso 1 1 calc R
O5G O 1.11268(8) 0.23253(8) -0.26264(8) 0.0291(3) Uani 1 1 d .
C5G C 1.12954(14) 0.32626(12) -0.24532(14) 0.0341(5) Uani 1 1 d .
H5GA H 1.1919 0.3364 -0.2185 0.041 Uiso 1 1 calc R
H5GB H 1.0948 0.3493 -0.2047 0.041 Uiso 1 1 calc R
C6G C 1.10371(18) 0.37184(14) -0.33360(15) 0.0493(7) Uani 1 1 d .
H6GA H 1.0413 0.3877 -0.3477 0.059 Uiso 1 1 calc R
H6GB H 1.1384 0.4267 -0.3350 0.059 Uiso 1 1 calc R
C7G C 1.12261(16) 0.30379(14) -0.39554(15) 0.0420(6) Uani 1 1 d .
H7GA H 1.1839 0.3074 -0.4002 0.050 Uiso 1 1 calc R
H7GB H 1.0843 0.3115 -0.4549 0.050 Uiso 1 1 calc R
C8G C 1.10468(15) 0.21563(14) -0.35509(14) 0.0369(5) Uani 1 1 d .
H8GA H 1.0455 0.1942 -0.3827 0.044 Uiso 1 1 calc R
H8GB H 1.1471 0.1697 -0.3637 0.044 Uiso 1 1 calc R

loop_
_atom_site_aniso_label
_atom_site_aniso_U_11
_atom_site_aniso_U_22
_atom_site_aniso_U_33
_atom_site_aniso_U_23
_atom_site_aniso_U_13
_atom_site_aniso_U_12
C1 0.0334(12) 0.0297(11) 0.0205(10) 0.0021(9) 0.0076(9) -0.0030(9)
C2 0.0496(15) 0.0276(11) 0.0319(12) -0.0050(10) 0.0142(11) -0.0076(10)
C3 0.0578(16) 0.0225(11) 0.0398(13) 0.0066(10) 0.0186(12) 0.0005(10)
C4 0.0425(13) 0.0283(11) 0.0282(12) 0.0115(10) 0.0097(10) 0.0036(10)
C5 0.0278(12) 0.0397(12) 0.0209(11) 0.0082(9) 0.0063(9) -0.0005(9)
C6 0.0339(13) 0.0556(15) 0.0188(11) -0.0031(11) 0.0049(10) -0.0083(11)
C7 0.0476(14) 0.0399(13) 0.0303(12) -0.0114(10) 0.0157(11) -0.0111(11)
C8 0.0400(13) 0.0264(11) 0.0310(12) -0.0002(9) 0.0131(10) -0.0034(9)
O9 0.0186(7) 0.0294(7) 0.0285(8) 0.0118(6) 0.0086(6) 0.0050(6)
C9 0.0169(10) 0.0221(9) 0.0202(10) 0.0065(8) 0.0040(8) 0.0037(8)
C10 0.0207(10) 0.0169(9) 0.0153(9) 0.0008(8) 0.0047(8) -0.0010(8)
C11 0.0164(10) 0.0303(11) 0.0260(11) 0.0080(9) 0.0054(9) 0.0024(8)
C12 0.0225(11) 0.0244(10) 0.0211(10) 0.0101(8) 0.0043(9) 0.0046(8)
C13 0.0180(10) 0.0149(9) 0.0152(9) -0.0021(7) 0.0038(8) -0.0010(7)
C14 0.0163(10) 0.0224(9) 0.0228(10) 0.0032(8) 0.0032(8) 0.0036(8)
C15 0.0216(11) 0.0209(10) 0.0235(10) 0.0079(8) 0.0037(9) 0.0042(8)
C16 0.0203(10) 0.0137(9) 0.0154(9) -0.0023(7) 0.0063(8) 0.0000(7)
C17 0.0161(10) 0.0218(10) 0.0213(10) 0.0017(8) 0.0035(8) -0.0011(8)
C18 0.0203(11) 0.0224(10) 0.0199(10) 0.0053(8) 0.0030(8) 0.0009(8)
C19 0.0210(10) 0.0138(9) 0.0198(10) 0.0009(8) 0.0065(8) 0.0016(7)
C20 0.0155(10) 0.0178(9) 0.0222(10) -0.0008(8) 0.0035(8) 0.0004(7)
C21 0.0202(10) 0.0155(9) 0.0164(9) 0.0006(8) 0.0030(8) 0.0010(7)
O22 0.0166(7) 0.0321(8) 0.0312(8) 0.0121(6) 0.0083(6) 0.0037(6)
C22 0.0151(10) 0.0208(9) 0.0244(10) 0.0062(8) 0.0055(8) 0.0015(7)
C23 0.0317(12) 0.0280(11) 0.0244(11) 0.0013(9) 0.0091(9) -0.0055(9)
C24 0.0467(14) 0.0278(11) 0.0298(12) -0.0077(10) 0.0144(11) -0.0103(10)
C25 0.0512(15) 0.0193(10) 0.0374(13) 0.0008(9) 0.0206(11) -0.0019(10)
C26 0.0356(12) 0.0232(10) 0.0268(11) 0.0068(9) 0.0115(10) 0.0024(9)
C27 0.0287(12) 0.0299(11) 0.0231(11) 0.0053(9) 0.0067(9) -0.0007(9)
C28 0.0365(13) 0.0410(13) 0.0214(11) -0.0031(10) 0.0084(10) -0.0073(10)
C29 0.0439(14) 0.0273(11) 0.0296(12) -0.0077(10) 0.0155(11) -0.0071(10)
C30 0.0335(12) 0.0231(10) 0.0309(12) 0.0013(9) 0.0156(10) 0.0003(9)
C1A 0.0176(10) 0.0240(10) 0.0207(10) 0.0054(9) 0.0066(8) -0.0006(8)
C4A 0.0205(10) 0.0235(10) 0.0220(10) 0.0060(8) 0.0075(8) 0.0015(8)
C5A 0.0161(10) 0.0283(10) 0.0208(10) 0.0060(9) 0.0071(8) 0.0011(8)
C8A 0.0194(10) 0.0254(10) 0.0201(10) 0.0026(8) 0.0077(8) -0.0007(8)
C23A 0.0187(10) 0.0210(9) 0.0200(10) 0.0019(8) 0.0071(8) -0.0028(8)
C26A 0.0196(10) 0.0214(10) 0.0220(10) 0.0042(8) 0.0084(8) -0.0006(8)
C27A 0.0202(10) 0.0219(10) 0.0195(10) 0.0016(8) 0.0092(8) 0.0001(8)
C30A 0.0177(10) 0.0213(10) 0.0211(10) 0.0024(8) 0.0102(8) -0.0001(7)
O1G 0.0310(8) 0.0309(8) 0.0278(8) 0.0066(6) 0.0104(6) -0.0008(6)
C1G 0.0407(13) 0.0348(12) 0.0287(12) 0.0015(10) 0.0117(10) -0.0036(10)
C2G 0.0549(15) 0.0394(13) 0.0324(13) 0.0073(10) 0.0099(11) -0.0035(11)
C3G 0.0712(18) 0.0391(13) 0.0412(14) 0.0009(11) 0.0110(13) -0.0190(12)
C4G 0.0342(12) 0.0331(12) 0.0321(12) -0.0024(10) 0.0109(10) -0.0017(9)
O5G 0.0301(8) 0.0281(7) 0.0307(8) 0.0105(6) 0.0100(6) 0.0003(6)
C5G 0.0407(13) 0.0267(11) 0.0384(13) 0.0038(10) 0.0161(11) -0.0034(9)
C6G 0.0736(19) 0.0341(13) 0.0434(15) 0.0131(11) 0.0199(14) 0.0040(12)
C7G 0.0553(16) 0.0375(13) 0.0359(13) 0.0142(11) 0.0158(12) 0.0131(11)
C8G 0.0418(14) 0.0370(12) 0.0356(13) 0.0015(10) 0.0164(11) -0.0032(10)

loop_
_atom_type_symbol
_atom_type_description
_atom_type_scat_dispersion_real
_atom_type_scat_dispersion_imag
_atom_type_scat_source
C C 0.0033 0.0016 'International Tables Vol C Tables 4.2.6.8 and 6.1.1.4'
H H 0.0000 0.0000 'International Tables Vol C Tables 4.2.6.8 and 6.1.1.4'
O O 0.0106 0.0060 'International Tables Vol C Tables 4.2.6.8 and 6.1.1.4'

loop_
_geom_angle_atom_site_label_1
_geom_angle_atom_site_label_2
_geom_angle_atom_site_label_3
_geom_angle
C1A C1 C2 118.48(18)
C3 C2 C1 120.88(19)
C4 C3 C2 120.96(19)
C3 C4 C4A 118.44(18)
C6 C5 C5A 118.52(19)
C5 C6 C7 120.97(19)
C6 C7 C8 120.67(19)
C8A C8 C7 118.69(19)
O9 C9 C10 107.41(14)
O9 C9 C8A 111.31(14)
C10 C9 C8A 112.32(15)
O9 C9 C1A 111.00(14)
C10 C9 C1A 113.63(14)
C8A C9 C1A 101.19(14)
C11 C10 C15 117.98(16)
C11 C10 C9 121.20(16)
C15 C10 C9 120.77(15)
C10 C11 C12 121.39(17)
C13 C12 C11 121.19(17)
C12 C13 C14 117.33(16)
C12 C13 C16 120.97(15)
C14 C13 C16 121.70(16)
C15 C14 C13 120.99(16)
C14 C15 C10 121.08(16)
C21 C16 C17 117.14(16)
C21 C16 C13 121.66(15)
C17 C16 C13 121.19(16)
C18 C17 C16 121.22(17)
C17 C18 C19 121.26(17)
C20 C19 C18 117.98(16)
C20 C19 C22 121.77(16)
C18 C19 C22 120.26(16)
C19 C20 C21 121.04(16)
C20 C21 C16 121.30(16)
O22 C22 C30A 112.56(14)
O22 C22 C19 107.52(14)
C30A C22 C19 111.58(14)
O22 C22 C23A 112.25(14)
C30A C22 C23A 101.40(14)
C19 C22 C23A 111.57(14)
C23A C23 C24 118.85(18)
C25 C24 C23 120.92(19)
C24 C25 C26 120.57(18)
C25 C26 C26A 118.81(18)
C27A C27 C28 118.46(18)
C29 C28 C27 120.79(19)
C30 C29 C28 120.92(18)
C30A C30 C29 118.64(18)
C1 C1A C4A 120.65(17)
C1 C1A C9 128.42(16)
C4A C1A C9 110.86(15)
C4 C4A C1A 120.59(17)
C4 C4A C5A 130.78(17)
C1A C4A C5A 108.62(15)
C5 C5A C8A 120.45(17)
C5 C5A C4A 131.20(17)
C8A C5A C4A 108.34(16)
C8 C8A C5A 120.69(17)
C8 C8A C9 128.33(17)
C5A C8A C9 110.95(15)
C23 C23A C26A 120.70(16)
C23 C23A C22 128.84(16)
C26A C23A C22 110.45(15)
C26 C26A C23A 120.12(17)
C26 C26A C27A 131.23(17)
C23A C26A C27A 108.64(15)
C27 C27A C30A 120.39(17)
C27 C27A C26A 131.00(17)
C30A C27A C26A 108.60(16)
C30 C30A C27A 120.79(17)
C30 C30A C22 128.36(16)
C27A C30A C22 110.83(15)
C1G O1G C4G 109.16(14)
O1G C1G C2G 105.95(16)
C3G C2G C1G 102.57(18)
C2G C3G C4G 104.78(18)
O1G C4G C3G 105.86(16)
C8G O5G C5G 109.17(14)
O5G C5G C6G 105.62(17)
C7G C6G C5G 103.41(17)
C6G C7G C8G 103.99(17)
O5G C8G C7G 106.36(16)

loop_
_geom_bond_atom_site_label_1
_geom_bond_atom_site_label_2
_geom_bond_distance
C1 C1A 1.381(3)
C1 C2 1.393(3)
C2 C3 1.385(3)
C3 C4 1.384(3)
C4 C4A 1.392(2)
C5 C6 1.387(3)
C5 C5A 1.392(3)
C6 C7 1.388(3)
C7 C8 1.394(3)
C8 C8A 1.381(3)
O9 C9 1.434(2)
C9 C10 1.521(2)
C9 C8A 1.527(3)
C9 C1A 1.529(2)
C10 C11 1.380(2)
C10 C15 1.392(2)
C11 C12 1.392(2)
C12 C13 1.391(2)
C13 C14 1.403(2)
C13 C16 1.489(2)
C14 C15 1.390(2)
C16 C21 1.398(2)
C16 C17 1.399(2)
C17 C18 1.384(2)
C18 C19 1.390(2)
C19 C20 1.387(2)
C19 C22 1.527(2)
C20 C21 1.390(2)
O22 C22 1.429(2)
C22 C30A 1.527(3)
C22 C23A 1.534(2)
C23 C23A 1.375(3)
C23 C24 1.389(3)
C24 C25 1.383(3)
C25 C26 1.388(3)
C26 C26A 1.390(2)
C27 C27A 1.390(3)
C27 C28 1.392(3)
C28 C29 1.386(3)
C29 C30 1.386(3)
C30 C30A 1.384(2)
C1A C4A 1.399(2)
C4A C5A 1.474(3)
C5A C8A 1.403(2)
C23A C26A 1.403(2)
C26A C27A 1.474(2)
C27A C30A 1.399(2)
O1G C1G 1.444(2)
O1G C4G 1.446(2)
C1G C2G 1.507(3)
C2G C3G 1.486(3)
C3G C4G 1.493(3)
O5G C8G 1.439(2)
O5G C5G 1.440(2)
C5G C6G 1.505(3)
C6G C7G 1.479(3)
C7G C8G 1.515(3)

loop_
_geom_hbond_atom_site_label_D
_geom_hbond_atom_site_label_H
_geom_hbond_atom_site_label_A
_geom_hbond_distance_DH
_geom_hbond_distance_HA
_geom_hbond_distance_DA
_geom_hbond_angle_DHA
O22 H22 O5G 0.94(3) 1.81(3) 2.7516(18) 176(2)
O9 H9 O1G 0.94(3) 1.78(3) 2.7258(18) 177(2)

loop_
_geom_torsion_atom_site_label_1
_geom_torsion_atom_site_label_2
_geom_torsion_atom_site_label_3
_geom_torsion_atom_site_label_4
_geom_torsion
C1A C1 C2 C3 0.2(3)
C1 C2 C3 C4 -0.4(3)
C2 C3 C4 C4A 0.3(3)
C5A C5 C6 C7 1.1(3)
C5 C6 C7 C8 -0.8(3)
C6 C7 C8 C8A 0.0(3)
O9 C9 C10 C11 6.6(2)
C8A C9 C10 C11 -116.08(18)
C1A C9 C10 C11 129.80(18)
O9 C9 C10 C15 -175.61(15)
C8A C9 C10 C15 61.7(2)
C1A C9 C10 C15 -52.4(2)
C15 C10 C11 C12 -1.2(3)
C9 C10 C11 C12 176.63(17)
C10 C11 C12 C13 -0.3(3)
C11 C12 C13 C14 2.0(3)
C11 C12 C13 C16 -177.26(16)
C12 C13 C14 C15 -2.4(3)
C16 C13 C14 C15 176.92(16)
C13 C14 C15 C10 1.0(3)
C11 C10 C15 C14 0.9(3)
C9 C10 C15 C14 -176.98(16)
C12 C13 C16 C21 156.70(16)
C14 C13 C16 C21 -22.6(2)
C12 C13 C16 C17 -22.6(2)
C14 C13 C16 C17 158.16(16)
C21 C16 C17 C18 2.1(2)
C13 C16 C17 C18 -178.61(16)
C16 C17 C18 C19 -0.7(3)
C17 C18 C19 C20 -1.4(3)
C17 C18 C19 C22 178.57(16)
C18 C19 C20 C21 2.1(2)
C22 C19 C20 C21 -177.85(15)
C19 C20 C21 C16 -0.8(3)
C17 C16 C21 C20 -1.4(2)
C13 C16 C21 C20 179.34(15)
C20 C19 C22 O22 16.9(2)
C18 C19 C22 O22 -163.08(15)
C20 C19 C22 C30A 140.80(16)
C18 C19 C22 C30A -39.2(2)
C20 C19 C22 C23A -106.57(18)
C18 C19 C22 C23A 73.4(2)
C23A C23 C24 C25 1.2(3)
C23 C24 C25 C26 -0.9(3)
C24 C25 C26 C26A -0.6(3)
C27A C27 C28 C29 -1.0(3)
C27 C28 C29 C30 0.8(3)
C28 C29 C30 C30A -0.2(3)
C2 C1 C1A C4A 0.1(3)
C2 C1 C1A C9 -176.64(17)
O9 C9 C1A C1 60.8(2)
C10 C9 C1A C1 -60.4(2)
C8A C9 C1A C1 178.97(18)
O9 C9 C1A C4A -116.21(17)
C10 C9 C1A C4A 122.61(17)
C8A C9 C1A C4A 2.00(18)
C3 C4 C4A C1A 0.0(3)
C3 C4 C4A C5A 178.44(19)
C1 C1A C4A C4 -0.1(3)
C9 C1A C4A C4 177.09(16)
C1 C1A C4A C5A -178.94(16)
C9 C1A C4A C5A -1.7(2)
C6 C5 C5A C8A -0.7(3)
C6 C5 C5A C4A -179.39(18)
C4 C4A C5A C5 0.8(3)
C1A C4A C5A C5 179.38(18)
C4 C4A C5A C8A -178.02(18)
C1A C4A C5A C8A 0.6(2)
C7 C8 C8A C5A 0.4(3)
C7 C8 C8A C9 178.23(18)
C5 C5A C8A C8 0.0(3)
C4A C5A C8A C8 178.91(16)
C5 C5A C8A C9 -178.21(16)
C4A C5A C8A C9 0.7(2)
O9 C9 C8A C8 -61.6(2)
C10 C9 C8A C8 58.8(2)
C1A C9 C8A C8 -179.63(18)
O9 C9 C8A C5A 116.36(16)
C10 C9 C8A C5A -123.15(16)
C1A C9 C8A C5A -1.62(18)
C24 C23 C23A C26A 0.0(3)
C24 C23 C23A C22 178.82(17)
O22 C22 C23A C23 -56.1(2)
C30A C22 C23A C23 -176.41(18)
C19 C22 C23A C23 64.7(2)
O22 C22 C23A C26A 122.90(16)
C30A C22 C23A C26A 2.55(18)
C19 C22 C23A C26A -116.34(17)
C25 C26 C26A C23A 1.7(3)
C25 C26 C26A C27A -177.21(18)
C23 C23A C26A C26 -1.5(3)
C22 C23A C26A C26 179.49(15)
C23 C23A C26A C27A 177.71(16)
C22 C23A C26A C27A -1.3(2)
C28 C27 C27A C30A 0.6(3)
C28 C27 C27A C26A 179.09(18)
C26 C26A C27A C27 -0.2(3)
C23A C26A C27A C27 -179.21(18)
C26 C26A C27A C30A 178.44(18)
C23A C26A C27A C30A -0.6(2)
C29 C30 C30A C27A -0.2(3)
C29 C30 C30A C22 178.45(17)
C27 C27A C30A C30 0.0(3)
C26A C27A C30A C30 -178.83(16)
C27 C27A C30A C22 -178.89(16)
C26A C27A C30A C22 2.32(19)
O22 C22 C30A C30 58.2(2)
C19 C22 C30A C30 -62.8(2)
C23A C22 C30A C30 178.33(17)
O22 C22 C30A C27A -123.07(15)
C19 C22 C30A C27A 115.94(16)
C23A C22 C30A C27A -2.94(18)
C4G O1G C1G C2G 14.3(2)
O1G C1G C2G C3G -29.9(2)
C1G C2G C3G C4G 34.0(2)
C1G O1G C4G C3G 7.2(2)
C2G C3G C4G O1G -26.1(2)
C8G O5G C5G C6G 17.6(2)
O5G C5G C6G C7G -31.7(2)
C5G C6G C7G C8G 32.9(2)
C5G O5G C8G C7G 3.2(2)
C6G C7G C8G O5G -23.0(2)

loop_
_cod_related_entry_id
_cod_related_entry_database
_cod_related_entry_code
1 ChemSpider 21117802
